data_4518421
loop_
_publ_author_name
'Ghouilem, Juba'
'Tran, Christine'
'Grimblat, Nicolas'
'Retailleau, Pascal'
'Alami, Mouad'
'Gandon, Vincent'
'Messaoudi, Samir'

_publ_section_title
;
 Diastereoselective Pd-Catalyzed Anomeric C(sp3)--H Activation: Synthesis
 of \a-(Hetero)aryl C-Glycosides
;
_journal_name_full 'ACS Catalysis'
_journal_page_first 1818
_journal_page_last 1826
_journal_paper_doi 10.1021/acscatal.0c05052
_journal_year 2021
_chemical_absolute_configuration syn
_chemical_formula_moiety 'C25 H30 N2 O6'
_chemical_formula_sum 'C25 H30 N2 O6'
_chemical_formula_weight 454.51
_chemical_name_systematic
;
'((2R,3S,4S,6S)-3-acetoxy-6-(4-isopropylphenyl)-
4-(picolinamido)tetrahydro-2H-pyran-2-yl)methyl acetate'
;
_space_group_crystal_system orthorhombic
_space_group_IT_number 19
_space_group_name_Hall 'P 2ac 2ab'
_space_group_name_H-M_alt 'P 21 21 21'
_atom_sites_solution_hydrogens mixed
_atom_sites_solution_primary other
_atom_sites_solution_secondary difmap
_audit_creation_method SHELXL-2018/3
_cell_angle_alpha 90
_cell_angle_beta 90
_cell_angle_gamma 90
_cell_formula_units_Z 4
_cell_length_a 10.0246(4)
_cell_length_b 11.6273(4)
_cell_length_c 21.2713(8)
_cell_measurement_reflns_used 11532
_cell_measurement_temperature 293(2)
_cell_measurement_theta_max 28.1060
_cell_measurement_theta_min 4.0500
_cell_volume 2479.36(16)
_computing_cell_refinement 'CrysAlisPro 1.171.39.46 (Rigaku OD, 2018)'
_computing_data_collection 'CrysAlisPro 1.171.39.46 (Rigaku OD, 2018)'
_computing_data_reduction 'CrysAlisPro 1.171.39.46 (Rigaku OD, 2018)'
_computing_structure_refinement 'SHELXL-2018/3 (Sheldrick, 2015b)'
_computing_structure_solution 'SHELXT (Sheldrick, 2015a)'
_diffrn_ambient_temperature 293(2)
_diffrn_detector 'Dectris PILATUS3 R 200K-A area detector'
_diffrn_detector_area_resol_mean 5.811
_diffrn_detector_type 'Hybrid Photon Counting area detector'
_diffrn_measured_fraction_theta_full 0.995
_diffrn_measured_fraction_theta_max 0.915
_diffrn_measurement_device 'kappa gonio four-circle diffractometer'
_diffrn_measurement_device_type 'Rigaku XtaLAB PRO'
_diffrn_measurement_method '\w scans'
_diffrn_radiation_collimation 'Rigaku Integrated Confocal MaxFlux double bounce multi-layer mirror optics'
_diffrn_radiation_monochromator none
_diffrn_radiation_probe x-ray
_diffrn_radiation_type MoK\a
_diffrn_radiation_wavelength 0.71073
_diffrn_reflns_av_R_equivalents 0.0418
_diffrn_reflns_av_unetI/netI 0.0290
_diffrn_reflns_Laue_measured_fraction_full 0.995
_diffrn_reflns_Laue_measured_fraction_max 0.915
_diffrn_reflns_limit_h_max 12
_diffrn_reflns_limit_h_min -13
_diffrn_reflns_limit_k_max 15
_diffrn_reflns_limit_k_min -15
_diffrn_reflns_limit_l_max 26
_diffrn_reflns_limit_l_min -27
_diffrn_reflns_number 32915
_diffrn_reflns_point_group_measured_fraction_full 0.996
_diffrn_reflns_point_group_measured_fraction_max 0.890
_diffrn_reflns_theta_full 25.242
_diffrn_reflns_theta_max 29.265
_diffrn_reflns_theta_min 3.633
_diffrn_source 'microfocus sealed X-ray tube'
_diffrn_source_type 'Rigaku micromax 003'
_exptl_absorpt_coefficient_mu 0.087
_exptl_absorpt_correction_T_max 1.00000
_exptl_absorpt_correction_T_min 0.54492
_exptl_absorpt_correction_type multi-scan
_exptl_absorpt_process_details
;
CrysAlisPro 1.171.39.46 (Rigaku Oxford Diffraction, 2018)
Empirical absorption correction using spherical harmonics,
 implemented in SCALE3 ABSPACK scaling algorithm.
;
_exptl_crystal_colour colourless
_exptl_crystal_density_diffrn 1.218
_exptl_crystal_description parallelepiped
_exptl_crystal_F_000 968
_exptl_crystal_size_max 0.60
_exptl_crystal_size_mid 0.19
_exptl_crystal_size_min 0.18
_refine_diff_density_max 0.403
_refine_diff_density_min -0.375
_refine_diff_density_rms 0.046
_refine_ls_abs_structure_details
;
 Refined as an inversion twin.
;
_refine_ls_abs_structure_Flack 0.5(14)
_refine_ls_extinction_method none
_refine_ls_goodness_of_fit_ref 1.042
_refine_ls_hydrogen_treatment mixed
_refine_ls_matrix_type full
_refine_ls_number_parameters 306
_refine_ls_number_reflns 6014
_refine_ls_number_restraints 23
_refine_ls_restrained_S_all 1.059
_refine_ls_R_factor_all 0.0613
_refine_ls_R_factor_gt 0.0510
_refine_ls_shift/su_max 0.000
_refine_ls_shift/su_mean 0.000
_refine_ls_structure_factor_coef Fsqd
_refine_ls_weighting_details 'w=1/[\s^2^(Fo^2^)+(0.0813P)^2^+0.3736P] where P=(Fo^2^+2Fc^2^)/3'
_refine_ls_weighting_scheme calc
_refine_ls_wR_factor_gt 0.1383
_refine_ls_wR_factor_ref 0.1446
_reflns_Friedel_coverage 0.733
_reflns_Friedel_fraction_full 0.998
_reflns_Friedel_fraction_max 0.858
_reflns_number_gt 5077
_reflns_number_total 6017
_reflns_threshold_expression 'I > 2\s(I)'
_cod_data_source_file cs0c05052_si_003.cif
_cod_data_source_block JG757
_cod_original_cell_volume 2479.35(16)
_cod_database_code 4518421
_shelx_space_group_comment
;
The symmetry employed for this shelxl refinement is uniquely defined
by the following loop, which should always be used as a source of
symmetry information in preference to the above space-group names.
They are only intended as comments.
;

loop_
_space_group_symop_operation_xyz
'x, y, z'
'-x+1/2, -y, z+1/2'
'-x, y+1/2, -z+1/2'
'x+1/2, -y+1/2, -z'

loop_
_atom_site_label
_atom_site_type_symbol
_atom_site_fract_x
_atom_site_fract_y
_atom_site_fract_z
_atom_site_U_iso_or_equiv
_atom_site_adp_type
_atom_site_occupancy
_atom_site_site_symmetry_order
_atom_site_calc_flag
_atom_site_refinement_flags_posn
_atom_site_refinement_flags_adp
_atom_site_refinement_flags_occupancy
_atom_site_disorder_assembly
_atom_site_disorder_group
C1 C 0.4911(2) 0.5168(2) 0.45177(11) 0.0402(5) Uani 1 1 d . . . . .
H1 H 0.546411 0.580481 0.436522 0.048 Uiso 1 1 calc R U . . .
N8 N 0.2024(2) 0.54624(19) 0.56772(10) 0.0457(5) Uani 1 1 d . . . . .
H8N H 0.168(3) 0.613(3) 0.5601(15) 0.055 Uiso 1 1 d . U . . .
C2 C 0.4060(2) 0.56534(19) 0.50521(11) 0.0407(5) Uani 1 1 d . . . . .
H2 H 0.461805 0.578941 0.542315 0.049 Uiso 1 1 calc R U . . .
C3 C 0.2886(2) 0.4882(2) 0.52260(11) 0.0420(5) Uani 1 1 d . . . . .
H3 H 0.324335 0.419071 0.542889 0.050 Uiso 1 1 calc R U . . .
C4 C 0.2131(3) 0.4504(2) 0.46365(12) 0.0473(5) Uani 1 1 d . . . . .
H4A H 0.169608 0.516282 0.444569 0.057 Uiso 1 1 calc R U . . .
H4AB H 0.145068 0.394730 0.474802 0.057 Uiso 1 1 calc R U . . .
O6 O 0.41153(17) 0.48096(15) 0.40007(8) 0.0433(4) Uani 1 1 d . . . . .
C5 C 0.3113(2) 0.3969(2) 0.41705(11) 0.0445(5) Uani 1 1 d . . . . .
H5 H 0.355123 0.331075 0.437075 0.053 Uiso 1 1 calc R U . . .
C7 C 0.2464(3) 0.3575(3) 0.35714(13) 0.0517(6) Uani 1 1 d . . . . .
O9 O 0.34690(16) 0.67241(13) 0.48450(9) 0.0459(4) Uani 1 1 d . . . . .
C10 C 0.5869(2) 0.4238(2) 0.47399(12) 0.0450(5) Uani 1 1 d . . . . .
H10A H 0.638124 0.450316 0.509858 0.054 Uiso 1 1 calc R U . . .
H10B H 0.538478 0.354940 0.485935 0.054 Uiso 1 1 calc R U . . .
O11 O 0.67334(18) 0.40086(17) 0.42133(9) 0.0524(4) Uani 1 1 d . . . . .
C12 C 0.1605(3) 0.4991(3) 0.62083(14) 0.0610(7) Uani 1 1 d . . . . .
O13 O 0.1902(4) 0.4021(3) 0.63701(17) 0.1327(17) Uani 1 1 d . . . . .
C14 C 0.0738(3) 0.5742(3) 0.66185(12) 0.0541(6) Uani 1 1 d . . . . .
C15 C 0.0208(5) 0.5296(4) 0.7157(2) 0.1042(18) Uani 1 1 d . . . . .
H15 H 0.033892 0.452623 0.725938 0.125 Uiso 1 1 calc R U . . .
C16 C -0.0531(4) 0.6006(4) 0.75497(18) 0.0938(14) Uani 1 1 d . . . . .
H16 H -0.088689 0.572491 0.792303 0.113 Uiso 1 1 calc R U . . .
C20 C 0.2292(4) 0.2418(3) 0.34595(17) 0.0723(9) Uani 1 1 d . . . . .
H20 H 0.257828 0.188056 0.375390 0.087 Uiso 1 1 calc R U . . .
N19 N 0.0561(3) 0.6811(2) 0.64460(12) 0.0631(7) Uani 1 1 d . . . . .
C18 C -0.0170(5) 0.7479(3) 0.68262(18) 0.0836(12) Uani 1 1 d . . . . .
H18 H -0.031296 0.823896 0.670773 0.100 Uiso 1 1 calc R U . . .
C17 C -0.0721(4) 0.7106(3) 0.73805(16) 0.0726(9) Uani 1 1 d . . . . .
H17 H -0.121373 0.760227 0.763252 0.087 Uiso 1 1 calc R U . . .
C21 C 0.1685(5) 0.2053(4) 0.2901(2) 0.0933(13) Uani 1 1 d . . . . .
H21 H 0.156500 0.127053 0.282945 0.112 Uiso 1 1 calc R U . . .
C22 C 0.1263(4) 0.2832(4) 0.24553(18) 0.0861(12) Uani 1 1 d . . . . .
C23 C 0.1404(4) 0.3967(4) 0.25796(17) 0.0814(11) Uani 1 1 d . . . . .
H23 H 0.108964 0.450548 0.229240 0.098 Uiso 1 1 calc R U . . .
C24 C 0.2009(4) 0.4337(3) 0.31292(15) 0.0701(8) Uani 1 1 d . . . . .
H24 H 0.210958 0.512123 0.319960 0.084 Uiso 1 1 calc R U . . .
C25 C 0.0624(5) 0.2478(6) 0.1836(3) 0.131(2) Uani 1 1 d D . . . .
H25 H 0.096037 0.307099 0.154892 0.157 Uiso 1 1 calc R U . . .
C26 C 0.1167(6) 0.1435(4) 0.1557(2) 0.1130(18) Uani 1 1 d D . . . .
H26A H 0.091518 0.078392 0.180779 0.169 Uiso 1 1 calc R U . . .
H26B H 0.212193 0.148906 0.154103 0.169 Uiso 1 1 calc R U . . .
H26C H 0.082173 0.134520 0.113914 0.169 Uiso 1 1 calc R U . . .
C27 C -0.0812(5) 0.2685(6) 0.1814(3) 0.134(2) Uani 1 1 d D . . . .
H27A H -0.113337 0.255494 0.139529 0.202 Uiso 1 1 calc R U . . .
H27B H -0.099300 0.346517 0.193495 0.202 Uiso 1 1 calc R U . . .
H27C H -0.125442 0.217034 0.209936 0.202 Uiso 1 1 calc R U . . .
C28 C 0.4210(3) 0.7682(2) 0.49090(13) 0.0498(6) Uani 1 1 d . . . . .
C29 C 0.3421(3) 0.8716(2) 0.4727(2) 0.0722(9) Uani 1 1 d . . . . .
H29A H 0.393514 0.939622 0.480776 0.108 Uiso 1 1 calc R U . . .
H29B H 0.261241 0.874014 0.496886 0.108 Uiso 1 1 calc R U . . .
H29C H 0.320599 0.867635 0.428792 0.108 Uiso 1 1 calc R U . . .
C31 C 0.7882(3) 0.3463(2) 0.43346(14) 0.0503(6) Uani 1 1 d . . . . .
C32 C 0.8661(3) 0.3251(3) 0.37505(17) 0.0668(8) Uani 1 1 d . . . . .
H32A H 0.959421 0.334627 0.383649 0.100 Uiso 1 1 calc R U . . .
H32B H 0.839158 0.378906 0.343232 0.100 Uiso 1 1 calc R U . . .
H32C H 0.849842 0.248190 0.360578 0.100 Uiso 1 1 calc R U . . .
O33 O 0.8216(2) 0.3201(2) 0.48475(12) 0.0807(7) Uani 1 1 d . . . . .
O30 O 0.53399(19) 0.76749(18) 0.50989(12) 0.0639(5) Uani 1 1 d . . . . .

loop_
_atom_site_aniso_label
_atom_site_aniso_U_11
_atom_site_aniso_U_22
_atom_site_aniso_U_33
_atom_site_aniso_U_23
_atom_site_aniso_U_13
_atom_site_aniso_U_12
C1 0.0350(10) 0.0416(11) 0.0439(11) 0.0031(9) 0.0029(9) -0.0008(9)
N8 0.0504(11) 0.0436(10) 0.0432(10) 0.0022(8) 0.0097(9) 0.0035(9)
C2 0.0389(11) 0.0392(10) 0.0441(11) 0.0006(9) 0.0007(9) 0.0020(9)
C3 0.0433(11) 0.0412(11) 0.0414(11) 0.0007(9) 0.0080(9) 0.0013(9)
C4 0.0413(11) 0.0521(13) 0.0486(13) -0.0035(10) 0.0039(10) -0.0076(10)
O6 0.0393(8) 0.0506(9) 0.0401(8) 0.0029(7) 0.0016(6) -0.0008(7)
C5 0.0415(12) 0.0482(12) 0.0437(12) -0.0028(10) -0.0010(10) -0.0029(10)
C7 0.0400(12) 0.0669(16) 0.0483(13) -0.0106(12) 0.0009(10) 0.0002(11)
O9 0.0393(8) 0.0389(8) 0.0594(10) 0.0037(7) 0.0016(7) 0.0017(7)
C10 0.0396(11) 0.0470(12) 0.0485(12) 0.0034(10) 0.0009(10) 0.0040(10)
O11 0.0438(9) 0.0619(10) 0.0515(10) -0.0007(8) 0.0024(8) 0.0140(8)
C12 0.0640(17) 0.0637(16) 0.0553(15) 0.0142(13) 0.0170(13) 0.0214(14)
O13 0.177(3) 0.104(2) 0.117(2) 0.0672(19) 0.091(3) 0.086(2)
C14 0.0502(14) 0.0710(17) 0.0410(12) 0.0085(11) 0.0058(11) 0.0088(13)
C15 0.122(4) 0.107(3) 0.084(3) 0.050(2) 0.058(3) 0.060(3)
C16 0.094(3) 0.129(4) 0.0585(19) 0.027(2) 0.0358(19) 0.038(3)
C20 0.080(2) 0.0670(19) 0.0695(19) -0.0213(15) -0.0109(16) 0.0084(16)
N19 0.0815(17) 0.0563(13) 0.0515(12) -0.0039(10) 0.0212(12) -0.0036(13)
C18 0.115(3) 0.0582(17) 0.078(2) -0.0093(16) 0.041(2) 0.0003(19)
C17 0.0710(19) 0.085(2) 0.0621(18) -0.0174(16) 0.0203(16) 0.0004(18)
C21 0.100(3) 0.083(2) 0.098(3) -0.043(2) -0.016(2) 0.008(2)
C22 0.067(2) 0.124(3) 0.067(2) -0.035(2) -0.0194(16) 0.024(2)
C23 0.075(2) 0.109(3) 0.0607(19) -0.0081(19) -0.0153(17) 0.016(2)
C24 0.0701(19) 0.078(2) 0.0620(18) -0.0022(16) -0.0136(15) 0.0032(17)
C25 0.113(4) 0.180(6) 0.100(3) -0.077(4) -0.045(3) 0.041(4)
C26 0.140(4) 0.118(4) 0.082(3) -0.049(3) -0.024(3) 0.015(3)
C27 0.087(3) 0.194(6) 0.123(4) -0.058(4) -0.049(3) 0.014(4)
C28 0.0486(13) 0.0421(12) 0.0588(14) -0.0015(11) 0.0134(11) -0.0002(10)
C29 0.0600(17) 0.0442(13) 0.112(3) 0.0093(16) 0.0189(18) 0.0088(13)
C31 0.0410(12) 0.0396(12) 0.0702(17) 0.0028(11) -0.0001(12) 0.0018(9)
C32 0.0527(15) 0.0605(16) 0.087(2) -0.0077(16) 0.0145(15) 0.0056(13)
O33 0.0729(14) 0.0928(16) 0.0764(15) 0.0133(13) -0.0060(12) 0.0356(13)
O30 0.0497(11) 0.0554(11) 0.0865(15) 0.0035(10) -0.0029(10) -0.0117(8)

loop_
_atom_type_symbol
_atom_type_description
_atom_type_scat_dispersion_real
_atom_type_scat_dispersion_imag
_atom_type_scat_source
C C 0.0033 0.0016 'International Tables Vol C Tables 4.2.6.8 and 6.1.1.4'
H H 0.0000 0.0000 'International Tables Vol C Tables 4.2.6.8 and 6.1.1.4'
N N 0.0061 0.0033 'International Tables Vol C Tables 4.2.6.8 and 6.1.1.4'
O O 0.0106 0.0060 'International Tables Vol C Tables 4.2.6.8 and 6.1.1.4'

loop_
_geom_angle_atom_site_label_1
_geom_angle_atom_site_label_2
_geom_angle_atom_site_label_3
_geom_angle
_geom_angle_site_symmetry_1
_geom_angle_site_symmetry_3
_geom_angle_publ_flag
O6 C1 C10 112.7(2) . . ?
O6 C1 C2 111.73(18) . . ?
C10 C1 C2 112.55(19) . . ?
O6 C1 H1 106.4 . . ?
C10 C1 H1 106.4 . . ?
C2 C1 H1 106.4 . . ?
C12 N8 C3 123.9(2) . . ?
C12 N8 H8N 114(2) . . ?
C3 N8 H8N 122(2) . . ?
O9 C2 C3 105.28(18) . . ?
O9 C2 C1 108.63(18) . . ?
C3 C2 C1 113.19(19) . . ?
O9 C2 H2 109.9 . . ?
C3 C2 H2 109.9 . . ?
C1 C2 H2 109.9 . . ?
N8 C3 C2 110.17(18) . . ?
N8 C3 C4 112.3(2) . . ?
C2 C3 C4 110.60(19) . . ?
N8 C3 H3 107.9 . . ?
C2 C3 H3 107.9 . . ?
C4 C3 H3 107.9 . . ?
C3 C4 C5 109.3(2) . . ?
C3 C4 H4A 109.8 . . ?
C5 C4 H4A 109.8 . . ?
C3 C4 H4AB 109.8 . . ?
C5 C4 H4AB 109.8 . . ?
H4A C4 H4AB 108.3 . . ?
C1 O6 C5 113.25(17) . . ?
O6 C5 C7 107.2(2) . . ?
O6 C5 C4 109.49(19) . . ?
C7 C5 C4 113.3(2) . . ?
O6 C5 H5 108.9 . . ?
C7 C5 H5 108.9 . . ?
C4 C5 H5 108.9 . . ?
C24 C7 C20 118.1(3) . . ?
C24 C7 C5 122.0(3) . . ?
C20 C7 C5 119.9(3) . . ?
C28 O9 C2 117.05(19) . . ?
O11 C10 C1 105.63(19) . . ?
O11 C10 H10A 110.6 . . ?
C1 C10 H10A 110.6 . . ?
O11 C10 H10B 110.6 . . ?
C1 C10 H10B 110.6 . . ?
H10A C10 H10B 108.7 . . ?
C31 O11 C10 117.0(2) . . ?
O13 C12 N8 123.2(3) . . ?
O13 C12 C14 120.9(3) . . ?
N8 C12 C14 115.9(2) . . ?
N19 C14 C15 122.9(3) . . ?
N19 C14 C12 117.8(2) . . ?
C15 C14 C12 119.3(3) . . ?
C14 C15 C16 119.1(4) . . ?
C14 C15 H15 120.5 . . ?
C16 C15 H15 120.5 . . ?
C17 C16 C15 118.8(3) . . ?
C17 C16 H16 120.6 . . ?
C15 C16 H16 120.6 . . ?
C7 C20 C21 119.8(4) . . ?
C7 C20 H20 120.1 . . ?
C21 C20 H20 120.1 . . ?
C14 N19 C18 117.1(3) . . ?
N19 C18 C17 123.7(3) . . ?
N19 C18 H18 118.1 . . ?
C17 C18 H18 118.1 . . ?
C16 C17 C18 118.3(3) . . ?
C16 C17 H17 120.8 . . ?
C18 C17 H17 120.8 . . ?
C22 C21 C20 121.2(4) . . ?
C22 C21 H21 119.4 . . ?
C20 C21 H21 119.4 . . ?
C23 C22 C21 118.4(3) . . ?
C23 C22 C25 118.5(4) . . ?
C21 C22 C25 123.2(5) . . ?
C22 C23 C24 120.9(4) . . ?
C22 C23 H23 119.6 . . ?
C24 C23 H23 119.6 . . ?
C7 C24 C23 121.6(4) . . ?
C7 C24 H24 119.2 . . ?
C23 C24 H24 119.2 . . ?
C26 C25 C27 119.5(5) . . ?
C26 C25 C22 114.9(4) . . ?
C27 C25 C22 113.4(4) . . ?
C26 C25 H25 101.8 . . ?
C27 C25 H25 101.8 . . ?
C22 C25 H25 101.8 . . ?
C25 C26 H26A 109.5 . . ?
C25 C26 H26B 109.5 . . ?
H26A C26 H26B 109.5 . . ?
C25 C26 H26C 109.5 . . ?
H26A C26 H26C 109.5 . . ?
H26B C26 H26C 109.5 . . ?
C25 C27 H27A 109.5 . . ?
C25 C27 H27B 109.5 . . ?
H27A C27 H27B 109.5 . . ?
C25 C27 H27C 109.5 . . ?
H27A C27 H27C 109.5 . . ?
H27B C27 H27C 109.5 . . ?
O30 C28 O9 123.3(2) . . ?
O30 C28 C29 126.4(3) . . ?
O9 C28 C29 110.4(2) . . ?
C28 C29 H29A 109.5 . . ?
C28 C29 H29B 109.5 . . ?
H29A C29 H29B 109.5 . . ?
C28 C29 H29C 109.5 . . ?
H29A C29 H29C 109.5 . . ?
H29B C29 H29C 109.5 . . ?
O33 C31 O11 123.0(3) . . ?
O33 C31 C32 125.4(3) . . ?
O11 C31 C32 111.6(3) . . ?
C31 C32 H32A 109.5 . . ?
C31 C32 H32B 109.5 . . ?
H32A C32 H32B 109.5 . . ?
C31 C32 H32C 109.5 . . ?
H32A C32 H32C 109.5 . . ?
H32B C32 H32C 109.5 . . ?

loop_
_geom_bond_atom_site_label_1
_geom_bond_atom_site_label_2
_geom_bond_distance
_geom_bond_site_symmetry_2
_geom_bond_publ_flag
C1 O6 1.421(3) . ?
C1 C10 1.522(3) . ?
C1 C2 1.529(3) . ?
C1 H1 0.9800 . ?
N8 C12 1.324(3) . ?
N8 C3 1.457(3) . ?
N8 H8N 0.87(3) . ?
C2 O9 1.448(3) . ?
C2 C3 1.526(3) . ?
C2 H2 0.9800 . ?
C3 C4 1.529(3) . ?
C3 H3 0.9800 . ?
C4 C5 1.530(3) . ?
C4 H4A 0.9700 . ?
C4 H4AB 0.9700 . ?
O6 C5 1.447(3) . ?
C5 C7 1.503(3) . ?
C5 H5 0.9800 . ?
C7 C24 1.370(4) . ?
C7 C20 1.377(5) . ?
O9 C28 1.346(3) . ?
C10 O11 1.441(3) . ?
C10 H10A 0.9700 . ?
C10 H10B 0.9700 . ?
O11 C31 1.339(3) . ?
C12 O13 1.216(4) . ?
C12 C14 1.510(4) . ?
C14 N19 1.307(4) . ?
C14 C15 1.366(4) . ?
C15 C16 1.388(5) . ?
C15 H15 0.9300 . ?
C16 C17 1.342(6) . ?
C16 H16 0.9300 . ?
C20 C21 1.401(5) . ?
C20 H20 0.9300 . ?
N19 C18 1.340(4) . ?
C18 C17 1.372(5) . ?
C18 H18 0.9300 . ?
C17 H17 0.9300 . ?
C21 C22 1.378(6) . ?
C21 H21 0.9300 . ?
C22 C23 1.353(6) . ?
C22 C25 1.522(5) . ?
C23 C24 1.386(5) . ?
C23 H23 0.9300 . ?
C24 H24 0.9300 . ?
C25 C26 1.455(5) . ?
C25 C27 1.461(5) . ?
C25 H25 0.9800 . ?
C26 H26A 0.9600 . ?
C26 H26B 0.9600 . ?
C26 H26C 0.9600 . ?
C27 H27A 0.9600 . ?
C27 H27B 0.9600 . ?
C27 H27C 0.9600 . ?
C28 O30 1.202(3) . ?
C28 C29 1.490(4) . ?
C29 H29A 0.9600 . ?
C29 H29B 0.9600 . ?
C29 H29C 0.9600 . ?
C31 O33 1.181(4) . ?
C31 C32 1.488(4) . ?
C32 H32A 0.9600 . ?
C32 H32B 0.9600 . ?
C32 H32C 0.9600 . ?

loop_
_geom_hbond_atom_site_label_D
_geom_hbond_atom_site_label_H
_geom_hbond_atom_site_label_A
_geom_hbond_distance_DH
_geom_hbond_distance_HA
_geom_hbond_distance_DA
_geom_hbond_angle_DHA
_geom_hbond_site_symmetry_A
_geom_hbond_publ_flag
N8 H8N N19 0.87(3) 2.26(3) 2.699(3) 111(3) . yes
N8 H8N O30 0.87(3) 2.44(3) 3.204(3) 148(3) 4_466 yes
C5 H5 O33 0.98 2.44 3.277(4) 142.8 4_456 yes
C32 H32C O13 0.96 2.37 3.187(4) 142.6 4_556 yes

loop_
_geom_torsion_atom_site_label_1
_geom_torsion_atom_site_label_2
_geom_torsion_atom_site_label_3
_geom_torsion_atom_site_label_4
_geom_torsion
_geom_torsion_site_symmetry_1
_geom_torsion_site_symmetry_2
_geom_torsion_site_symmetry_3
_geom_torsion_site_symmetry_4
_geom_torsion_publ_flag
O6 C1 C2 O9 -67.9(2) . . . . ?
C10 C1 C2 O9 164.13(19) . . . . ?
O6 C1 C2 C3 48.7(3) . . . . ?
C10 C1 C2 C3 -79.3(2) . . . . ?
C12 N8 C3 C2 -130.2(3) . . . . ?
C12 N8 C3 C4 106.0(3) . . . . ?
O9 C2 C3 N8 -54.1(2) . . . . ?
C1 C2 C3 N8 -172.56(19) . . . . ?
O9 C2 C3 C4 70.7(2) . . . . ?
C1 C2 C3 C4 -47.8(3) . . . . ?
N8 C3 C4 C5 176.6(2) . . . . ?
C2 C3 C4 C5 53.1(3) . . . . ?
C10 C1 O6 C5 71.3(2) . . . . ?
C2 C1 O6 C5 -56.6(2) . . . . ?
C1 O6 C5 C7 -173.6(2) . . . . ?
C1 O6 C5 C4 63.1(2) . . . . ?
C3 C4 C5 O6 -60.2(3) . . . . ?
C3 C4 C5 C7 -179.7(2) . . . . ?
O6 C5 C7 C24 -48.9(3) . . . . ?
C4 C5 C7 C24 72.0(3) . . . . ?
O6 C5 C7 C20 132.2(3) . . . . ?
C4 C5 C7 C20 -106.9(3) . . . . ?
C3 C2 O9 C28 153.4(2) . . . . ?
C1 C2 O9 C28 -85.0(2) . . . . ?
O6 C1 C10 O11 61.6(2) . . . . ?
C2 C1 C10 O11 -170.91(19) . . . . ?
C1 C10 O11 C31 162.1(2) . . . . ?
C3 N8 C12 O13 0.0(6) . . . . ?
C3 N8 C12 C14 178.9(2) . . . . ?
O13 C12 C14 N19 173.6(4) . . . . ?
N8 C12 C14 N19 -5.3(4) . . . . ?
O13 C12 C14 C15 -4.6(6) . . . . ?
N8 C12 C14 C15 176.4(4) . . . . ?
N19 C14 C15 C16 -1.5(7) . . . . ?
C12 C14 C15 C16 176.7(4) . . . . ?
C14 C15 C16 C17 1.3(8) . . . . ?
C24 C7 C20 C21 1.0(5) . . . . ?
C5 C7 C20 C21 179.9(3) . . . . ?
C15 C14 N19 C18 0.5(6) . . . . ?
C12 C14 N19 C18 -177.6(3) . . . . ?
C14 N19 C18 C17 0.6(6) . . . . ?
C15 C16 C17 C18 -0.2(7) . . . . ?
N19 C18 C17 C16 -0.8(7) . . . . ?
C7 C20 C21 C22 0.5(6) . . . . ?
C20 C21 C22 C23 -2.4(7) . . . . ?
C20 C21 C22 C25 178.7(4) . . . . ?
C21 C22 C23 C24 2.8(6) . . . . ?
C25 C22 C23 C24 -178.3(4) . . . . ?
C20 C7 C24 C23 -0.6(5) . . . . ?
C5 C7 C24 C23 -179.6(3) . . . . ?
C22 C23 C24 C7 -1.3(6) . . . . ?
C23 C22 C25 C26 144.9(5) . . . . ?
C21 C22 C25 C26 -36.2(8) . . . . ?
C23 C22 C25 C27 -72.6(8) . . . . ?
C21 C22 C25 C27 106.2(6) . . . . ?
C2 O9 C28 O30 3.6(4) . . . . ?
C2 O9 C28 C29 -175.1(2) . . . . ?
C10 O11 C31 O33 -2.1(4) . . . . ?
C10 O11 C31 C32 178.4(2) . . . . ?
